data_7103145
loop_
_publ_author_name
'Bedford, Robin B'
'Betham, Michael'
'Butts, Craig P'
'Coles, Simon J'
'Hursthouse, Michael B'
'Noelle Scully, P'
'Tucker, James H R'
'Wilkie, John'
'Willener, Yasmine'

_publ_section_title
;
 Anion complexation via C-H...X interactions using a palladacyclic
 receptor.
;
_journal_issue 21
_journal_name_full 'Chemical communications (Cambridge, England)'
_journal_page_first 2429
_journal_page_last 2431
_journal_paper_doi 10.1039/b801823e
_journal_year 2008
_chemical_formula_moiety 'C42 H62 Cl2 O3 P Pd, C48 H74 O3 P Pd S3, C2 D3 N'
_chemical_formula_sum 'C92 H136 Cl2 D3 N O6 P2 Pd2 S3'
_chemical_formula_weight 1799.84
_chemical_name_systematic
;
?
;
_space_group_IT_number 2
_symmetry_cell_setting triclinic
_symmetry_space_group_name_Hall '-P 1'
_symmetry_space_group_name_H-M 'P -1'
_atom_sites_solution_hydrogens geom
_atom_sites_solution_primary direct
_atom_sites_solution_secondary difmap
_audit_creation_method SHELXL-97
_cell_angle_alpha 108.554(19)
_cell_angle_beta 107.430(19)
_cell_angle_gamma 98.853(15)
_cell_formula_units_Z 2
_cell_length_a 15.297(4)
_cell_length_b 18.455(4)
_cell_length_c 19.724(7)
_cell_measurement_reflns_used 4050
_cell_measurement_temperature 120(2)
_cell_measurement_theta_max 27.48
_cell_measurement_theta_min 2.91
_cell_volume 4842(2)
_computing_cell_refinement 'DENZO, COLLECT'
_computing_data_collection 'DENZO (Otwinowski & Minor, 1997) & (Hooft, 1998)'
_computing_data_reduction 'DENZO, COLLECT'
_computing_structure_refinement 'SHELXL-97 (Sheldrick, 1997)'
_computing_structure_solution 'SHELXS-97 (Sheldrick, 1997)'
_diffrn_ambient_temperature 120(2)
_diffrn_detector_area_resol_mean 9.091
_diffrn_measured_fraction_theta_full 0.946
_diffrn_measured_fraction_theta_max 0.946
_diffrn_measurement_device_type 'Bruker-Nonius KappaCCD Area Detector'
_diffrn_measurement_method '\f and \w scans'
_diffrn_radiation_monochromator '10cm confocal mirrors'
_diffrn_radiation_source 'Bruker-Nonius FR591 rotating anode'
_diffrn_radiation_type MoK\a
_diffrn_radiation_wavelength 0.71073
_diffrn_reflns_av_R_equivalents 0.0619
_diffrn_reflns_av_sigmaI/netI 0.0827
_diffrn_reflns_limit_h_max 19
_diffrn_reflns_limit_h_min -19
_diffrn_reflns_limit_k_max 23
_diffrn_reflns_limit_k_min -23
_diffrn_reflns_limit_l_max 25
_diffrn_reflns_limit_l_min -25
_diffrn_reflns_number 36518
_diffrn_reflns_theta_full 27.50
_diffrn_reflns_theta_max 27.50
_diffrn_reflns_theta_min 2.98
_diffrn_standards_decay_% 0
_diffrn_standards_number 0
_exptl_absorpt_coefficient_mu 0.572
_exptl_absorpt_correction_T_max 0.8942
_exptl_absorpt_correction_T_min 0.8035
_exptl_absorpt_correction_type multi-scan
_exptl_absorpt_process_details 'SADABS V2.10 (Sheldrick, G.M., 2003)'
_exptl_crystal_colour yellow
_exptl_crystal_density_diffrn 1.230
_exptl_crystal_density_method 'not measured'
_exptl_crystal_description block
_exptl_crystal_F_000 1894
_exptl_crystal_size_max 0.40
_exptl_crystal_size_mid 0.30
_exptl_crystal_size_min 0.20
_refine_diff_density_max 0.848
_refine_diff_density_min -0.526
_refine_diff_density_rms 0.069
_refine_ls_goodness_of_fit_ref 1.090
_refine_ls_hydrogen_treatment constr
_refine_ls_matrix_type full
_refine_ls_number_parameters 1029
_refine_ls_number_reflns 21041
_refine_ls_number_restraints 3
_refine_ls_restrained_S_all 1.091
_refine_ls_R_factor_all 0.0627
_refine_ls_R_factor_gt 0.0549
_refine_ls_shift/su_max 0.031
_refine_ls_shift/su_mean 0.007
_refine_ls_structure_factor_coef Fsqd
_refine_ls_weighting_details 'calc w=1/[\s^2^(Fo^2^)+(0.0000P)^2^+32.1257P] where P=(Fo^2^+2Fc^2^)/3'
_refine_ls_weighting_scheme calc
_refine_ls_wR_factor_gt 0.1191
_refine_ls_wR_factor_ref 0.1259
_reflns_number_gt 13914
_reflns_number_total 21041
_reflns_threshold_expression >2sigma(I)
_cod_data_source_file b801823e.txt
_cod_data_source_block 04src0848
_cod_depositor_comments
;
The following automatic conversions were performed:
'_symmetry_cell_setting' value 'Triclinic' changed to 'triclinic'
according to '/home/saulius/struct/CIF-dictionaries/cif_core.dic'
dictionary named 'cif_core.dic' version 2.4.1 from 2010-06-29.

Automatic conversion script
Id: cif_fix_enum 1527 2010-12-29 10:47:43Z saulius 
;
_cod_original_sg_symbol_H-M P-1
_cod_original_formula_sum 'C92 H136 D3 Cl2 N O6 P2 Pd2 S3'
_cod_database_code 7103145

loop_
_symmetry_equiv_pos_as_xyz
'x, y, z'
'-x, -y, -z'

loop_
_atom_site_label
_atom_site_type_symbol
_atom_site_fract_x
_atom_site_fract_y
_atom_site_fract_z
_atom_site_U_iso_or_equiv
_atom_site_adp_type
_atom_site_occupancy
_atom_site_symmetry_multiplicity
_atom_site_calc_flag
_atom_site_refinement_flags
_atom_site_disorder_assembly
_atom_site_disorder_group
C01 C 0.4154(13) 0.2318(11) 0.6436(12) 0.135(6) Uani 1 1 d . . .
C02 C 0.4510(17) 0.154(2) 0.586(2) 0.175(16) Uani 0.717(19) 1 d P A 1
N01 N 0.478(3) 0.087(3) 0.550(3) 0.55(6) Uani 0.717(19) 1 d P A 1
C02' C 0.426(3) 0.223(3) 0.717(4) 0.086(18) Uani 0.283(19) 1 d P A 2
N01' N 0.437(4) 0.208(4) 0.768(3) 0.18(3) Uani 0.283(19) 1 d P A 2
C1 C 0.0319(6) 0.7740(4) 0.7824(4) 0.0286(19) Uani 1 1 d . . .
C2 C -0.0493(5) 0.7121(4) 0.7347(4) 0.0248(18) Uani 1 1 d . . .
C3 C -0.0701(6) 0.6499(5) 0.7574(4) 0.031(2) Uani 1 1 d . . .
H3 H -0.1256 0.6069 0.7254 0.037 Uiso 1 1 calc R . .
C4 C -0.0106(6) 0.6493(4) 0.8269(4) 0.031(2) Uani 1 1 d . . .
C5 C 0.0705(5) 0.7129(4) 0.8716(4) 0.0283(19) Uani 1 1 d . . .
H5 H 0.1108 0.7128 0.9187 0.034 Uiso 1 1 calc R . .
C6 C 0.0965(5) 0.7766(4) 0.8519(4) 0.0278(19) Uani 1 1 d . . .
C7 C -0.0380(5) 0.5788(4) 0.8489(4) 0.033(2) Uani 1 1 d . . .
C8 C -0.1427(6) 0.5627(5) 0.8425(5) 0.048(2) Uani 1 1 d . . .
H8A H -0.1581 0.5185 0.8581 0.073 Uiso 1 1 calc R . .
H8B H -0.1846 0.5489 0.7891 0.073 Uiso 1 1 calc R . .
H8C H -0.1520 0.6104 0.8762 0.073 Uiso 1 1 calc R . .
C9 C 0.0243(7) 0.5939(5) 0.9315(5) 0.047(2) Uani 1 1 d . . .
H9A H 0.0029 0.5489 0.9444 0.071 Uiso 1 1 calc R . .
H9B H 0.0192 0.6426 0.9671 0.071 Uiso 1 1 calc R . .
H9C H 0.0908 0.5998 0.9361 0.071 Uiso 1 1 calc R . .
C10 C -0.0265(6) 0.5037(4) 0.7942(5) 0.044(2) Uani 1 1 d . . .
H10A H 0.0412 0.5100 0.8025 0.065 Uiso 1 1 calc R . .
H10B H -0.0621 0.4955 0.7408 0.065 Uiso 1 1 calc R . .
H10C H -0.0511 0.4577 0.8045 0.065 Uiso 1 1 calc R . .
C11 C 0.1883(6) 0.8442(4) 0.9011(4) 0.033(2) Uani 1 1 d . . .
C12 C 0.2508(6) 0.8521(5) 0.8535(5) 0.040(2) Uani 1 1 d . . .
H12A H 0.2663 0.8018 0.8339 0.060 Uiso 1 1 calc R . .
H12B H 0.3098 0.8947 0.8864 0.060 Uiso 1 1 calc R . .
H12C H 0.2159 0.8646 0.8102 0.060 Uiso 1 1 calc R . .
C13 C 0.1647(6) 0.9226(5) 0.9311(5) 0.051(3) Uani 1 1 d . . .
H13A H 0.1196 0.9298 0.8881 0.076 Uiso 1 1 calc R . .
H13B H 0.2232 0.9665 0.9551 0.076 Uiso 1 1 calc R . .
H13C H 0.1361 0.9220 0.9693 0.076 Uiso 1 1 calc R . .
C14 C 0.2488(6) 0.8300(5) 0.9711(4) 0.042(2) Uani 1 1 d . . .
H14A H 0.2139 0.8306 1.0055 0.063 Uiso 1 1 calc R . .
H14B H 0.3091 0.8722 0.9988 0.063 Uiso 1 1 calc R . .
H14C H 0.2619 0.7784 0.9535 0.063 Uiso 1 1 calc R . .
C15 C -0.1410(6) 0.9183(4) 0.7251(4) 0.033(2) Uani 1 1 d . . .
C16 C -0.1577(6) 0.8864(4) 0.7758(4) 0.036(2) Uani 1 1 d . . .
H16 H -0.1133 0.8624 0.7991 0.043 Uiso 1 1 calc R . .
C17 C -0.2385(6) 0.8888(5) 0.7931(5) 0.038(2) Uani 1 1 d . . .
H17 H -0.2493 0.8663 0.8280 0.045 Uiso 1 1 calc R . .
C18 C -0.3041(6) 0.9238(5) 0.7601(5) 0.038(2) Uani 1 1 d . . .
C19 C -0.2818(6) 0.9582(5) 0.7118(5) 0.037(2) Uani 1 1 d . . .
H19 H -0.3249 0.9843 0.6907 0.045 Uiso 1 1 calc R . .
C20 C -0.2029(6) 0.9576(4) 0.6921(4) 0.032(2) Uani 1 1 d . . .
C21 C -0.3938(6) 0.9246(5) 0.7776(5) 0.049(2) Uani 1 1 d . . .
C22 C -0.4510(8) 0.8367(7) 0.7518(7) 0.094(4) Uani 1 1 d . . .
H22A H -0.4651 0.8082 0.6968 0.140 Uiso 1 1 calc R . .
H22B H -0.5108 0.8355 0.7606 0.140 Uiso 1 1 calc R . .
H22C H -0.4132 0.8111 0.7815 0.140 Uiso 1 1 calc R . .
C23 C -0.3693(8) 0.9610(7) 0.8638(6) 0.093(4) Uani 1 1 d . . .
H23A H -0.3390 0.9276 0.8878 0.140 Uiso 1 1 calc R . .
H23B H -0.4276 0.9646 0.8741 0.140 Uiso 1 1 calc R . .
H23C H -0.3253 1.0143 0.8853 0.140 Uiso 1 1 calc R . .
C24 C -0.4579(10) 0.9641(10) 0.7379(9) 0.126(6) Uani 1 1 d . . .
H24A H -0.4260 1.0210 0.7576 0.188 Uiso 1 1 calc R . .
H24B H -0.5171 0.9570 0.7477 0.188 Uiso 1 1 calc R . .
H24C H -0.4725 0.9404 0.6823 0.188 Uiso 1 1 calc R . .
C25 C -0.1842(7) 0.9981(5) 0.6384(5) 0.042(2) Uani 1 1 d . . .
C26 C -0.1845(7) 0.9360(5) 0.5647(5) 0.043(2) Uani 1 1 d . . .
H26A H -0.1329 0.9114 0.5780 0.064 Uiso 1 1 calc R . .
H26B H -0.1750 0.9620 0.5301 0.064 Uiso 1 1 calc R . .
H26C H -0.2458 0.8950 0.5388 0.064 Uiso 1 1 calc R . .
C27 C -0.0878(7) 1.0612(5) 0.6797(5) 0.057(3) Uani 1 1 d . . .
H27A H -0.0371 1.0359 0.6938 0.086 Uiso 1 1 calc R . .
H27B H -0.0879 1.1012 0.7263 0.086 Uiso 1 1 calc R . .
H27C H -0.0766 1.0868 0.6454 0.086 Uiso 1 1 calc R . .
C28 C -0.2611(7) 1.0385(5) 0.6134(5) 0.056(3) Uani 1 1 d . . .
H28A H -0.2451 1.0656 0.5815 0.083 Uiso 1 1 calc R . .
H28B H -0.2647 1.0774 0.6591 0.083 Uiso 1 1 calc R . .
H28C H -0.3228 0.9984 0.5835 0.083 Uiso 1 1 calc R . .
C29 C 0.0962(6) 0.8260(4) 0.6135(4) 0.0285(19) Uani 1 1 d . . .
C30 C 0.0870(6) 0.7445(5) 0.5933(4) 0.035(2) Uani 1 1 d . . .
H30 H 0.0398 0.7120 0.6013 0.041 Uiso 1 1 calc R . .
C31 C 0.1479(6) 0.7128(5) 0.5614(5) 0.038(2) Uani 1 1 d . . .
H31 H 0.1425 0.6576 0.5483 0.046 Uiso 1 1 calc R . .
C32 C 0.2157(6) 0.7572(5) 0.5479(4) 0.032(2) Uani 1 1 d . . .
C33 C 0.2248(6) 0.8392(5) 0.5724(4) 0.032(2) Uani 1 1 d . . .
H33 H 0.2740 0.8717 0.5663 0.039 Uiso 1 1 calc R . .
C34 C 0.1651(6) 0.8758(4) 0.6056(4) 0.0273(19) Uani 1 1 d . . .
C35 C 0.2782(6) 0.7199(5) 0.5067(4) 0.033(2) Uani 1 1 d . . .
C36 C 0.3358(6) 0.6792(5) 0.5532(4) 0.038(2) Uani 1 1 d . . .
H36A H 0.2923 0.6374 0.5573 0.058 Uiso 1 1 calc R . .
H36B H 0.3762 0.7185 0.6048 0.058 Uiso 1 1 calc R . .
H36C H 0.3760 0.6556 0.5271 0.058 Uiso 1 1 calc R . .
C37 C 0.2127(6) 0.6573(5) 0.4265(4) 0.043(2) Uani 1 1 d . . .
H37A H 0.1690 0.6168 0.4321 0.064 Uiso 1 1 calc R . .
H37B H 0.2515 0.6321 0.3999 0.064 Uiso 1 1 calc R . .
H37C H 0.1758 0.6831 0.3964 0.064 Uiso 1 1 calc R . .
C38 C 0.3484(7) 0.7796(5) 0.4970(6) 0.055(3) Uani 1 1 d . . .
H38A H 0.3851 0.7520 0.4698 0.082 Uiso 1 1 calc R . .
H38B H 0.3918 0.8188 0.5478 0.082 Uiso 1 1 calc R . .
H38C H 0.3136 0.8067 0.4672 0.082 Uiso 1 1 calc R . .
C39 C 0.1780(6) 0.9650(4) 0.6302(4) 0.031(2) Uani 1 1 d . . .
C40 C 0.1904(6) 1.0041(5) 0.7154(5) 0.048(2) Uani 1 1 d . . .
H40A H 0.2015 1.0617 0.7303 0.071 Uiso 1 1 calc R . .
H40B H 0.2449 0.9931 0.7478 0.071 Uiso 1 1 calc R . .
H40C H 0.1325 0.9823 0.7223 0.071 Uiso 1 1 calc R . .
C41 C 0.0911(6) 0.9790(5) 0.5777(5) 0.043(2) Uani 1 1 d . . .
H41A H 0.1006 1.0362 0.5904 0.064 Uiso 1 1 calc R . .
H41B H 0.0339 0.9573 0.5853 0.064 Uiso 1 1 calc R . .
H41C H 0.0835 0.9524 0.5238 0.064 Uiso 1 1 calc R . .
C42 C 0.2675(6) 1.0070(5) 0.6219(5) 0.047(2) Uani 1 1 d . . .
H42A H 0.2612 0.9854 0.5679 0.071 Uiso 1 1 calc R . .
H42B H 0.3241 0.9981 0.6539 0.071 Uiso 1 1 calc R . .
H42C H 0.2737 1.0642 0.6386 0.071 Uiso 1 1 calc R . .
C43 C -0.3150(6) 0.5752(4) 0.6337(4) 0.037(2) Uani 1 1 d . . .
H43A H -0.2766 0.5636 0.6772 0.044 Uiso 1 1 calc R . .
H43B H -0.3829 0.5530 0.6235 0.044 Uiso 1 1 calc R . .
C44 C -0.2950(5) 0.5314(4) 0.5633(5) 0.036(2) Uani 1 1 d . . .
H44A H -0.3463 0.5287 0.5171 0.043 Uiso 1 1 calc R . .
H44B H -0.2983 0.4762 0.5595 0.043 Uiso 1 1 calc R . .
C45 C -0.2185(6) 0.5789(4) 0.4662(4) 0.036(2) Uani 1 1 d . . .
H45A H -0.1609 0.6005 0.4580 0.043 Uiso 1 1 calc R . .
H45B H -0.2488 0.5240 0.4270 0.043 Uiso 1 1 calc R . .
C46 C -0.2870(6) 0.6284(4) 0.4524(4) 0.033(2) Uani 1 1 d . . .
H46A H -0.3488 0.6025 0.4522 0.040 Uiso 1 1 calc R . .
H46B H -0.2982 0.6308 0.4012 0.040 Uiso 1 1 calc R . .
C47 C -0.3433(5) 0.7453(4) 0.5522(4) 0.035(2) Uani 1 1 d . . .
H47A H -0.3253 0.8000 0.5912 0.042 Uiso 1 1 calc R . .
H47B H -0.3952 0.7418 0.5059 0.042 Uiso 1 1 calc R . .
C48 C -0.3822(5) 0.6887(5) 0.5835(4) 0.033(2) Uani 1 1 d . . .
H48A H -0.4117 0.6352 0.5417 0.040 Uiso 1 1 calc R . .
H48B H -0.4327 0.7063 0.6006 0.040 Uiso 1 1 calc R . .
C49 C 0.6286(5) 0.4989(4) 0.8695(4) 0.0262(18) Uani 1 1 d . . .
C50 C 0.6108(5) 0.4555(4) 0.7931(4) 0.0273(19) Uani 1 1 d . . .
C51 C 0.6462(6) 0.3899(5) 0.7757(5) 0.037(2) Uani 1 1 d . . .
H51 H 0.6322 0.3581 0.7232 0.044 Uiso 1 1 calc R . .
C52 C 0.7019(6) 0.3693(5) 0.8334(5) 0.037(2) Uani 1 1 d . . .
C53 C 0.7229(6) 0.4190(4) 0.9097(4) 0.035(2) Uani 1 1 d . . .
H53 H 0.7630 0.4069 0.9493 0.042 Uiso 1 1 calc R . .
C54 C 0.6889(5) 0.4849(4) 0.9314(4) 0.0291(19) Uani 1 1 d . . .
C55 C 0.7398(8) 0.2966(5) 0.8151(5) 0.055(3) Uani 1 1 d . . .
C56 C 0.8501(11) 0.3247(9) 0.8467(12) 0.174(9) Uani 1 1 d D . .
H56A H 0.8741 0.3580 0.9018 0.261 Uiso 1 1 calc R . .
H56B H 0.8706 0.3556 0.8192 0.261 Uiso 1 1 calc R . .
H56C H 0.8755 0.2784 0.8391 0.261 Uiso 1 1 calc R . .
C57 C 0.7204(14) 0.2482(8) 0.8575(12) 0.191(10) Uani 1 1 d D . .
H57A H 0.6516 0.2317 0.8451 0.287 Uiso 1 1 calc R . .
H57B H 0.7531 0.2794 0.9129 0.287 Uiso 1 1 calc R . .
H57C H 0.7434 0.2011 0.8429 0.287 Uiso 1 1 calc R . .
C58 C 0.7100(18) 0.2533(10) 0.7342(8) 0.32(2) Uani 1 1 d D . .
H58A H 0.7464 0.2145 0.7247 0.480 Uiso 1 1 calc R . .
H58B H 0.7212 0.2903 0.7094 0.480 Uiso 1 1 calc R . .
H58C H 0.6419 0.2256 0.7130 0.480 Uiso 1 1 calc R . .
C59 C 0.7138(6) 0.5383(5) 1.0145(4) 0.033(2) Uani 1 1 d . . .
C60 C 0.7639(6) 0.6236(5) 1.0300(4) 0.042(2) Uani 1 1 d . . .
H60A H 0.8221 0.6243 1.0186 0.063 Uiso 1 1 calc R . .
H60B H 0.7805 0.6572 1.0843 0.063 Uiso 1 1 calc R . .
H60C H 0.7213 0.6438 0.9971 0.063 Uiso 1 1 calc R . .
C61 C 0.6254(6) 0.5366(6) 1.0351(5) 0.051(3) Uani 1 1 d . . .
H61A H 0.5797 0.5542 1.0015 0.077 Uiso 1 1 calc R . .
H61B H 0.6434 0.5722 1.0889 0.077 Uiso 1 1 calc R . .
H61C H 0.5960 0.4823 1.0280 0.077 Uiso 1 1 calc R . .
C62 C 0.7842(6) 0.5121(5) 1.0705(4) 0.046(2) Uani 1 1 d . . .
H62A H 0.7534 0.4592 1.0658 0.069 Uiso 1 1 calc R . .
H62B H 0.8026 0.5502 1.1234 0.069 Uiso 1 1 calc R . .
H62C H 0.8411 0.5105 1.0575 0.069 Uiso 1 1 calc R . .
C63 C 0.3410(5) 0.4927(4) 0.7711(4) 0.0243(18) Uani 1 1 d . . .
C64 C 0.3576(6) 0.4207(4) 0.7701(4) 0.0298(19) Uani 1 1 d . . .
H64 H 0.4205 0.4182 0.7936 0.036 Uiso 1 1 calc R . .
C65 C 0.2829(6) 0.3532(5) 0.7351(4) 0.031(2) Uani 1 1 d . . .
H65 H 0.2950 0.3040 0.7339 0.038 Uiso 1 1 calc R . .
C66 C 0.1892(6) 0.3548(4) 0.7012(4) 0.031(2) Uani 1 1 d . . .
C67 C 0.1770(5) 0.4280(4) 0.7014(4) 0.0294(19) Uani 1 1 d . . .
H67 H 0.1144 0.4299 0.6762 0.035 Uiso 1 1 calc R . .
C68 C 0.2499(5) 0.4987(4) 0.7359(4) 0.0246(18) Uani 1 1 d . . .
C69 C 0.1049(6) 0.2808(5) 0.6658(5) 0.042(2) Uani 1 1 d . . .
C70 C 0.1290(9) 0.2131(7) 0.6749(14) 0.221(13) Uani 1 1 d . . .
H70A H 0.0717 0.1679 0.6497 0.331 Uiso 1 1 calc R . .
H70B H 0.1563 0.2234 0.7299 0.331 Uiso 1 1 calc R . .
H70C H 0.1759 0.2007 0.6515 0.331 Uiso 1 1 calc R . .
C71 C 0.0510(12) 0.2681(9) 0.5847(8) 0.177(9) Uani 1 1 d . . .
H71A H 0.0812 0.2394 0.5514 0.266 Uiso 1 1 calc R . .
H71B H 0.0512 0.3197 0.5806 0.266 Uiso 1 1 calc R . .
H71C H -0.0148 0.2369 0.5686 0.266 Uiso 1 1 calc R . .
C72 C 0.0321(9) 0.2981(7) 0.7037(10) 0.125(6) Uani 1 1 d . . .
H72A H -0.0286 0.2570 0.6729 0.188 Uiso 1 1 calc R . .
H72B H 0.0227 0.3502 0.7067 0.188 Uiso 1 1 calc R . .
H72C H 0.0559 0.2983 0.7558 0.188 Uiso 1 1 calc R . .
C73 C 0.2290(5) 0.5791(4) 0.7405(4) 0.0276(19) Uani 1 1 d . . .
C74 C 0.1258(5) 0.5677(5) 0.6883(5) 0.037(2) Uani 1 1 d . . .
H74A H 0.0812 0.5373 0.7027 0.056 Uiso 1 1 calc R . .
H74B H 0.1165 0.5387 0.6344 0.056 Uiso 1 1 calc R . .
H74C H 0.1142 0.6198 0.6946 0.056 Uiso 1 1 calc R . .
C75 C 0.2945(6) 0.6285(4) 0.7161(4) 0.034(2) Uani 1 1 d . . .
H75A H 0.2718 0.6744 0.7124 0.051 Uiso 1 1 calc R . .
H75B H 0.2940 0.5956 0.6659 0.051 Uiso 1 1 calc R . .
H75C H 0.3596 0.6470 0.7545 0.051 Uiso 1 1 calc R . .
C76 C 0.2417(6) 0.6264(4) 0.8244(4) 0.036(2) Uani 1 1 d . . .
H76A H 0.2275 0.6773 0.8287 0.054 Uiso 1 1 calc R . .
H76B H 0.3076 0.6362 0.8585 0.054 Uiso 1 1 calc R . .
H76C H 0.1982 0.5958 0.8395 0.054 Uiso 1 1 calc R . .
C77 C 0.6374(5) 0.7178(4) 0.8912(4) 0.031(2) Uani 1 1 d . . .
C78 C 0.7119(6) 0.7103(4) 0.8664(4) 0.0305(19) Uani 1 1 d . . .
H78 H 0.7001 0.6731 0.8163 0.037 Uiso 1 1 calc R . .
C79 C 0.8034(6) 0.7564(5) 0.9134(5) 0.037(2) Uani 1 1 d . . .
H79 H 0.8544 0.7520 0.8956 0.045 Uiso 1 1 calc R . .
C80 C 0.8206(6) 0.8099(4) 0.9883(4) 0.031(2) Uani 1 1 d . . .
C81 C 0.7434(6) 0.8179(4) 1.0093(4) 0.036(2) Uani 1 1 d . . .
H81 H 0.7550 0.8561 1.0588 0.044 Uiso 1 1 calc R . .
C82 C 0.6494(6) 0.7737(4) 0.9629(4) 0.032(2) Uani 1 1 d . . .
C83 C 0.9240(6) 0.8567(5) 1.0424(5) 0.041(2) Uani 1 1 d . . .
C84 C 0.9856(7) 0.8020(6) 1.0490(6) 0.076(4) Uani 1 1 d . . .
H84A H 0.9618 0.7657 1.0705 0.114 Uiso 1 1 calc R . .
H84B H 1.0512 0.8332 1.0830 0.114 Uiso 1 1 calc R . .
H84C H 0.9843 0.7713 0.9978 0.114 Uiso 1 1 calc R . .
C85 C 0.9601(7) 0.9158(6) 1.0105(6) 0.064(3) Uani 1 1 d . . .
H85A H 0.9671 0.8866 0.9622 0.095 Uiso 1 1 calc R . .
H85B H 1.0219 0.9520 1.0480 0.095 Uiso 1 1 calc R . .
H85C H 0.9142 0.9465 1.0008 0.095 Uiso 1 1 calc R . .
C86 C 0.9300(7) 0.9065(6) 1.1226(5) 0.064(3) Uani 1 1 d . . .
H86A H 0.8902 0.9430 1.1188 0.096 Uiso 1 1 calc R . .
H86B H 0.9963 0.9371 1.1547 0.096 Uiso 1 1 calc R . .
H86C H 0.9073 0.8715 1.1457 0.096 Uiso 1 1 calc R . .
C87 C 0.5677(6) 0.7866(5) 0.9909(5) 0.047(2) Uani 1 1 d . . .
C88 C 0.4912(6) 0.8049(5) 0.9316(5) 0.047(2) Uani 1 1 d . . .
H88A H 0.4651 0.7594 0.8820 0.070 Uiso 1 1 calc R . .
H88B H 0.5203 0.8521 0.9250 0.070 Uiso 1 1 calc R . .
H88C H 0.4398 0.8147 0.9502 0.070 Uiso 1 1 calc R . .
C89 C 0.6036(7) 0.8589(6) 1.0686(5) 0.068(3) Uani 1 1 d . . .
H89A H 0.5497 0.8672 1.0844 0.103 Uiso 1 1 calc R . .
H89B H 0.6327 0.9065 1.0627 0.103 Uiso 1 1 calc R . .
H89C H 0.6509 0.8488 1.1080 0.103 Uiso 1 1 calc R . .
C90 C 0.5234(7) 0.7138(5) 1.0024(5) 0.052(3) Uani 1 1 d . . .
H90A H 0.5725 0.7027 1.0397 0.078 Uiso 1 1 calc R . .
H90B H 0.4967 0.6679 0.9531 0.078 Uiso 1 1 calc R . .
H90C H 0.4727 0.7240 1.0217 0.078 Uiso 1 1 calc R . .
O1 O 0.0505(3) 0.8380(3) 0.7594(3) 0.0318(13) Uani 1 1 d . . .
O2 O -0.0599(4) 0.9132(3) 0.7067(3) 0.0299(13) Uani 1 1 d . . .
O3 O 0.0277(4) 0.8584(3) 0.6375(3) 0.0338(14) Uani 1 1 d . . .
O4 O 0.5854(3) 0.5608(3) 0.8863(3) 0.0263(12) Uani 1 1 d . . .
O5 O 0.4168(3) 0.5624(3) 0.8126(3) 0.0271(12) Uani 1 1 d . . .
O6 O 0.5458(3) 0.6674(3) 0.8423(3) 0.0275(12) Uani 1 1 d . . .
P1 P -0.03165(15) 0.83112(12) 0.68303(12) 0.0303(5) Uani 1 1 d . . .
P2 P 0.52166(14) 0.57260(11) 0.81215(11) 0.0255(5) Uani 1 1 d . . .
S1 S -0.29111(14) 0.68206(12) 0.66408(11) 0.0316(5) Uani 1 1 d . . .
S2 S -0.18114(15) 0.57384(11) 0.56074(11) 0.0318(5) Uani 1 1 d . . .
S3 S -0.24141(15) 0.73015(11) 0.52642(11) 0.0327(5) Uani 1 1 d . . .
Cl1 Cl 0.45508(13) 0.55492(11) 0.63322(10) 0.0305(5) Uani 1 1 d . . .
Cl2 Cl 0.54829(13) 0.39403(11) 0.60710(10) 0.0308(5) Uani 1 1 d . . .
Pd1 Pd -0.13922(4) 0.71825(3) 0.63794(3) 0.0276(2) Uani 1 1 d . . .
Pd2 Pd 0.53632(4) 0.49287(3) 0.71293(3) 0.02418(19) Uani 1 1 d . . .

loop_
_atom_site_aniso_label
_atom_site_aniso_U_11
_atom_site_aniso_U_22
_atom_site_aniso_U_33
_atom_site_aniso_U_23
_atom_site_aniso_U_13
_atom_site_aniso_U_12
C01 0.157(17) 0.145(15) 0.136(16) 0.069(13) 0.070(13) 0.065(13)
C02 0.066(16) 0.23(4) 0.24(4) 0.16(3) 0.03(2) -0.01(2)
N01 0.19(4) 0.51(7) 0.53(8) -0.26(6) 0.19(4) -0.13(4)
C02' 0.04(2) 0.11(4) 0.14(5) 0.07(3) 0.03(3) 0.04(2)
N01' 0.21(6) 0.24(7) 0.14(5) 0.15(5) 0.04(4) 0.09(5)
C1 0.040(5) 0.024(4) 0.024(5) 0.008(4) 0.013(4) 0.011(4)
C2 0.024(4) 0.030(4) 0.016(4) 0.008(3) 0.002(3) 0.010(4)
C3 0.030(5) 0.036(5) 0.026(5) 0.010(4) 0.009(4) 0.012(4)
C4 0.036(5) 0.034(5) 0.033(5) 0.018(4) 0.017(4) 0.022(4)
C5 0.020(4) 0.034(5) 0.026(5) 0.008(4) 0.006(4) 0.009(4)
C6 0.028(5) 0.031(4) 0.027(5) 0.008(4) 0.013(4) 0.015(4)
C7 0.035(5) 0.034(5) 0.034(5) 0.017(4) 0.012(4) 0.017(4)
C8 0.048(6) 0.060(6) 0.070(7) 0.047(5) 0.034(5) 0.029(5)
C9 0.070(7) 0.044(5) 0.037(6) 0.024(4) 0.020(5) 0.026(5)
C10 0.061(6) 0.030(5) 0.043(6) 0.014(4) 0.020(5) 0.018(5)
C11 0.032(5) 0.025(4) 0.033(5) 0.005(4) 0.006(4) 0.006(4)
C12 0.030(5) 0.034(5) 0.049(6) 0.015(4) 0.009(4) 0.003(4)
C13 0.046(6) 0.036(5) 0.050(6) 0.006(4) -0.001(5) 0.015(5)
C14 0.042(5) 0.036(5) 0.036(5) 0.006(4) 0.003(4) 0.018(4)
C15 0.036(5) 0.030(4) 0.030(5) 0.007(4) 0.012(4) 0.008(4)
C16 0.048(6) 0.034(5) 0.023(5) 0.012(4) 0.008(4) 0.011(4)
C17 0.041(6) 0.037(5) 0.030(5) 0.010(4) 0.012(4) 0.004(5)
C18 0.040(5) 0.032(5) 0.031(5) 0.002(4) 0.011(4) 0.008(4)
C19 0.046(6) 0.035(5) 0.030(5) 0.009(4) 0.015(4) 0.009(4)
C20 0.041(5) 0.028(4) 0.026(5) 0.008(4) 0.013(4) 0.007(4)
C21 0.041(6) 0.057(6) 0.047(6) 0.010(5) 0.021(5) 0.016(5)
C22 0.079(9) 0.088(9) 0.084(10) -0.004(7) 0.043(8) -0.003(8)
C23 0.071(8) 0.124(10) 0.059(8) -0.006(7) 0.041(7) 0.011(8)
C24 0.115(12) 0.220(17) 0.165(15) 0.147(14) 0.107(11) 0.117(13)
C25 0.059(6) 0.036(5) 0.036(5) 0.016(4) 0.020(5) 0.018(5)
C26 0.061(6) 0.039(5) 0.039(6) 0.020(4) 0.027(5) 0.016(5)
C27 0.089(8) 0.030(5) 0.050(6) 0.014(5) 0.030(6) 0.003(6)
C28 0.081(7) 0.052(6) 0.052(6) 0.029(5) 0.032(5) 0.035(6)
C29 0.038(5) 0.029(5) 0.028(5) 0.015(4) 0.020(4) 0.013(4)
C30 0.037(5) 0.038(5) 0.039(5) 0.014(4) 0.029(4) 0.008(4)
C31 0.053(6) 0.023(4) 0.045(6) 0.015(4) 0.024(5) 0.009(5)
C32 0.031(5) 0.032(5) 0.030(5) 0.012(4) 0.009(4) 0.005(4)
C33 0.032(5) 0.038(5) 0.027(5) 0.014(4) 0.010(4) 0.007(4)
C34 0.033(5) 0.022(4) 0.027(5) 0.013(3) 0.010(4) 0.005(4)
C35 0.043(5) 0.038(5) 0.034(5) 0.017(4) 0.027(4) 0.019(4)
C36 0.040(5) 0.040(5) 0.035(5) 0.013(4) 0.013(4) 0.012(4)
C37 0.052(6) 0.057(6) 0.029(5) 0.017(4) 0.021(4) 0.029(5)
C38 0.073(7) 0.047(6) 0.071(7) 0.032(5) 0.049(6) 0.026(6)
C39 0.034(5) 0.022(4) 0.038(5) 0.012(4) 0.016(4) 0.006(4)
C40 0.052(6) 0.034(5) 0.047(6) 0.012(4) 0.013(5) 0.001(5)
C41 0.043(5) 0.036(5) 0.057(6) 0.027(4) 0.018(5) 0.013(4)
C42 0.052(6) 0.030(5) 0.054(6) 0.015(4) 0.015(5) 0.011(5)
C43 0.042(5) 0.035(5) 0.034(5) 0.019(4) 0.010(4) 0.008(4)
C44 0.032(5) 0.027(4) 0.040(5) 0.011(4) 0.008(4) 0.002(4)
C45 0.043(5) 0.030(4) 0.029(5) 0.008(4) 0.012(4) 0.004(4)
C46 0.044(5) 0.026(4) 0.015(4) 0.002(3) 0.003(4) -0.002(4)
C47 0.032(5) 0.034(5) 0.033(5) 0.007(4) 0.006(4) 0.018(4)
C48 0.029(5) 0.047(5) 0.027(5) 0.014(4) 0.015(4) 0.012(4)
C49 0.028(4) 0.023(4) 0.028(5) 0.011(4) 0.011(4) 0.007(4)
C50 0.032(5) 0.036(5) 0.028(5) 0.020(4) 0.017(4) 0.018(4)
C51 0.044(5) 0.038(5) 0.031(5) 0.019(4) 0.010(4) 0.014(4)
C52 0.044(5) 0.037(5) 0.032(6) 0.019(4) 0.010(4) 0.015(4)
C53 0.047(5) 0.036(5) 0.030(5) 0.020(4) 0.013(4) 0.020(4)
C54 0.037(5) 0.030(4) 0.023(5) 0.018(4) 0.009(4) 0.005(4)
C55 0.088(8) 0.042(6) 0.035(6) 0.015(4) 0.010(5) 0.042(6)
C56 0.142(16) 0.114(13) 0.32(3) 0.077(15) 0.129(18) 0.102(13)
C57 0.31(3) 0.111(12) 0.36(3) 0.173(17) 0.27(2) 0.169(16)
C58 0.57(4) 0.22(2) 0.073(11) -0.024(11) -0.035(16) 0.35(3)
C59 0.036(5) 0.044(5) 0.024(5) 0.020(4) 0.008(4) 0.013(4)
C60 0.048(6) 0.047(5) 0.024(5) 0.011(4) 0.008(4) 0.015(5)
C61 0.049(6) 0.082(7) 0.041(6) 0.038(5) 0.022(5) 0.027(6)
C62 0.049(6) 0.059(6) 0.027(5) 0.021(4) 0.005(4) 0.018(5)
C63 0.031(5) 0.027(4) 0.020(4) 0.012(3) 0.015(4) 0.007(4)
C64 0.039(5) 0.034(5) 0.024(5) 0.017(4) 0.016(4) 0.012(4)
C65 0.037(5) 0.025(4) 0.033(5) 0.012(4) 0.014(4) 0.006(4)
C66 0.036(5) 0.035(5) 0.033(5) 0.019(4) 0.018(4) 0.015(4)
C67 0.024(4) 0.036(5) 0.025(5) 0.009(4) 0.008(4) 0.007(4)
C68 0.029(5) 0.035(5) 0.019(4) 0.013(4) 0.014(3) 0.016(4)
C69 0.036(6) 0.031(5) 0.045(6) 0.009(4) 0.010(5) -0.008(5)
C70 0.042(8) 0.043(8) 0.50(4) 0.094(14) 0.010(14) -0.004(7)
C71 0.152(16) 0.149(15) 0.092(13) 0.007(11) -0.015(11) -0.131(13)
C72 0.070(9) 0.063(8) 0.242(19) 0.032(10) 0.097(12) -0.003(7)
C73 0.038(5) 0.026(4) 0.025(5) 0.012(4) 0.016(4) 0.012(4)
C74 0.037(5) 0.038(5) 0.037(5) 0.018(4) 0.009(4) 0.014(4)
C75 0.038(5) 0.032(5) 0.037(5) 0.017(4) 0.015(4) 0.016(4)
C76 0.045(5) 0.036(5) 0.036(5) 0.015(4) 0.020(4) 0.022(4)
C77 0.027(5) 0.024(4) 0.032(5) 0.012(4) 0.000(4) 0.003(4)
C78 0.031(5) 0.029(4) 0.030(5) 0.011(4) 0.011(4) 0.005(4)
C79 0.036(5) 0.035(5) 0.042(6) 0.015(4) 0.016(4) 0.012(4)
C80 0.036(5) 0.028(4) 0.025(5) 0.009(4) 0.007(4) 0.007(4)
C81 0.047(6) 0.027(4) 0.029(5) 0.003(4) 0.012(4) 0.014(4)
C82 0.035(5) 0.027(4) 0.028(5) 0.006(4) 0.007(4) 0.009(4)
C83 0.039(5) 0.029(5) 0.045(6) 0.011(4) 0.010(4) 0.004(4)
C84 0.049(6) 0.057(6) 0.091(8) 0.007(6) 0.000(6) 0.031(6)
C85 0.046(6) 0.065(7) 0.057(7) 0.005(6) 0.014(5) 0.006(6)
C86 0.050(6) 0.063(6) 0.040(6) -0.009(5) 0.002(5) 0.008(6)
C87 0.042(6) 0.045(5) 0.042(6) -0.002(4) 0.018(5) 0.019(5)
C88 0.040(6) 0.047(5) 0.056(6) 0.012(5) 0.025(5) 0.020(5)
C89 0.057(7) 0.061(6) 0.055(7) -0.017(5) 0.023(6) 0.010(6)
C90 0.057(6) 0.052(6) 0.044(6) 0.011(5) 0.023(5) 0.016(5)
O1 0.028(3) 0.029(3) 0.033(3) 0.012(3) 0.005(2) 0.003(3)
O2 0.029(3) 0.027(3) 0.035(3) 0.012(2) 0.014(3) 0.008(3)
O3 0.039(3) 0.031(3) 0.039(4) 0.017(3) 0.023(3) 0.008(3)
O4 0.033(3) 0.027(3) 0.023(3) 0.010(2) 0.012(2) 0.014(3)
O5 0.023(3) 0.027(3) 0.027(3) 0.009(2) 0.006(2) 0.004(3)
O6 0.030(3) 0.023(3) 0.025(3) 0.009(2) 0.006(2) 0.006(3)
P1 0.0325(13) 0.0275(11) 0.0291(13) 0.0114(10) 0.0092(10) 0.0070(10)
P2 0.0299(12) 0.0254(11) 0.0215(12) 0.0098(9) 0.0084(9) 0.0094(10)
S1 0.0315(12) 0.0377(12) 0.0236(12) 0.0106(9) 0.0102(9) 0.0068(10)
S2 0.0384(13) 0.0270(11) 0.0273(12) 0.0085(9) 0.0108(9) 0.0088(10)
S3 0.0395(13) 0.0285(11) 0.0263(12) 0.0126(9) 0.0069(9) 0.0058(10)
Cl1 0.0331(11) 0.0341(11) 0.0269(11) 0.0154(9) 0.0093(9) 0.0125(9)
Cl2 0.0361(11) 0.0324(10) 0.0239(11) 0.0096(8) 0.0104(9) 0.0139(10)
Pd1 0.0301(4) 0.0260(3) 0.0231(4) 0.0101(3) 0.0061(3) 0.0043(3)
Pd2 0.0287(4) 0.0257(3) 0.0190(3) 0.0097(3) 0.0076(3) 0.0100(3)

loop_
_atom_type_symbol
_atom_type_description
_atom_type_scat_dispersion_real
_atom_type_scat_dispersion_imag
_atom_type_scat_source
C C 0.0033 0.0016 'International Tables Vol C Tables 4.2.6.8 and 6.1.1.4'
H H 0.0000 0.0000 'International Tables Vol C Tables 4.2.6.8 and 6.1.1.4'
O O 0.0106 0.0060 'International Tables Vol C Tables 4.2.6.8 and 6.1.1.4'
P P 0.1023 0.0942 'International Tables Vol C Tables 4.2.6.8 and 6.1.1.4'
S S 0.1246 0.1234 'International Tables Vol C Tables 4.2.6.8 and 6.1.1.4'
Cl Cl 0.1484 0.1585 'International Tables Vol C Tables 4.2.6.8 and 6.1.1.4'
Pd Pd -0.9988 1.0072 'International Tables Vol C Tables 4.2.6.8 and 6.1.1.4'
N N 0.0061 0.0033 'International Tables Vol C Tables 4.2.6.8 and 6.1.1.4'

loop_
_geom_angle_atom_site_label_1
_geom_angle_atom_site_label_2
_geom_angle_atom_site_label_3
_geom_angle
_geom_angle_site_symmetry_1
_geom_angle_site_symmetry_3
_geom_angle_publ_flag
C02' C01 C02 109(2) . . ?
N01 C02 C01 170(4) . . ?
N01' C02' C01 171(6) . . ?
C2 C1 C6 123.9(7) . . ?
C2 C1 O1 117.4(6) . . ?
C6 C1 O1 118.7(7) . . ?
C1 C2 C3 118.2(6) . . ?
C1 C2 Pd1 119.7(5) . . ?
C3 C2 Pd1 122.0(5) . . ?
C2 C3 C4 121.2(7) . . ?
C2 C3 H3 119.4 . . ?
C4 C3 H3 119.4 . . ?
C5 C4 C3 117.5(7) . . ?
C5 C4 C7 123.9(6) . . ?
C3 C4 C7 118.6(7) . . ?
C6 C5 C4 124.4(7) . . ?
C6 C5 H5 117.8 . . ?
C4 C5 H5 117.8 . . ?
C5 C6 C1 114.7(7) . . ?
C5 C6 C11 123.0(6) . . ?
C1 C6 C11 122.3(7) . . ?
C9 C7 C10 108.5(6) . . ?
C9 C7 C4 111.8(7) . . ?
C10 C7 C4 109.7(7) . . ?
C9 C7 C8 107.7(7) . . ?
C10 C7 C8 108.1(7) . . ?
C4 C7 C8 110.9(6) . . ?
C7 C8 H8A 109.5 . . ?
C7 C8 H8B 109.5 . . ?
H8A C8 H8B 109.5 . . ?
C7 C8 H8C 109.5 . . ?
H8A C8 H8C 109.5 . . ?
H8B C8 H8C 109.5 . . ?
C7 C9 H9A 109.5 . . ?
C7 C9 H9B 109.5 . . ?
H9A C9 H9B 109.5 . . ?
C7 C9 H9C 109.5 . . ?
H9A C9 H9C 109.5 . . ?
H9B C9 H9C 109.5 . . ?
C7 C10 H10A 109.5 . . ?
C7 C10 H10B 109.5 . . ?
H10A C10 H10B 109.5 . . ?
C7 C10 H10C 109.5 . . ?
H10A C10 H10C 109.5 . . ?
H10B C10 H10C 109.5 . . ?
C13 C11 C6 110.2(6) . . ?
C13 C11 C14 107.9(6) . . ?
C6 C11 C14 111.8(7) . . ?
C13 C11 C12 108.8(7) . . ?
C6 C11 C12 110.8(6) . . ?
C14 C11 C12 107.2(7) . . ?
C11 C12 H12A 109.5 . . ?
C11 C12 H12B 109.5 . . ?
H12A C12 H12B 109.5 . . ?
C11 C12 H12C 109.5 . . ?
H12A C12 H12C 109.5 . . ?
H12B C12 H12C 109.5 . . ?
C11 C13 H13A 109.5 . . ?
C11 C13 H13B 109.5 . . ?
H13A C13 H13B 109.5 . . ?
C11 C13 H13C 109.5 . . ?
H13A C13 H13C 109.5 . . ?
H13B C13 H13C 109.5 . . ?
C11 C14 H14A 109.5 . . ?
C11 C14 H14B 109.5 . . ?
H14A C14 H14B 109.5 . . ?
C11 C14 H14C 109.5 . . ?
H14A C14 H14C 109.5 . . ?
H14B C14 H14C 109.5 . . ?
C16 C15 O2 119.5(7) . . ?
C16 C15 C20 121.4(8) . . ?
O2 C15 C20 119.0(7) . . ?
C15 C16 C17 120.6(7) . . ?
C15 C16 H16 119.7 . . ?
C17 C16 H16 119.7 . . ?
C16 C17 C18 120.6(8) . . ?
C16 C17 H17 119.7 . . ?
C18 C17 H17 119.7 . . ?
C17 C18 C19 116.4(8) . . ?
C17 C18 C21 120.5(8) . . ?
C19 C18 C21 123.0(8) . . ?
C20 C19 C18 125.7(8) . . ?
C20 C19 H19 117.1 . . ?
C18 C19 H19 117.1 . . ?
C19 C20 C15 115.1(8) . . ?
C19 C20 C25 121.7(7) . . ?
C15 C20 C25 123.2(8) . . ?
C24 C21 C18 114.7(9) . . ?
C24 C21 C23 110.4(10) . . ?
C18 C21 C23 110.5(8) . . ?
C24 C21 C22 107.9(10) . . ?
C18 C21 C22 107.9(8) . . ?
C23 C21 C22 105.0(9) . . ?
C21 C22 H22A 109.5 . . ?
C21 C22 H22B 109.5 . . ?
H22A C22 H22B 109.5 . . ?
C21 C22 H22C 109.5 . . ?
H22A C22 H22C 109.5 . . ?
H22B C22 H22C 109.5 . . ?
C21 C23 H23A 109.5 . . ?
C21 C23 H23B 109.5 . . ?
H23A C23 H23B 109.5 . . ?
C21 C23 H23C 109.5 . . ?
H23A C23 H23C 109.5 . . ?
H23B C23 H23C 109.5 . . ?
C21 C24 H24A 109.5 . . ?
C21 C24 H24B 109.5 . . ?
H24A C24 H24B 109.5 . . ?
C21 C24 H24C 109.5 . . ?
H24A C24 H24C 109.5 . . ?
H24B C24 H24C 109.5 . . ?
C28 C25 C27 108.3(7) . . ?
C28 C25 C26 107.0(7) . . ?
C27 C25 C26 109.5(8) . . ?
C28 C25 C20 112.0(7) . . ?
C27 C25 C20 110.0(7) . . ?
C26 C25 C20 110.1(6) . . ?
C25 C26 H26A 109.5 . . ?
C25 C26 H26B 109.5 . . ?
H26A C26 H26B 109.5 . . ?
C25 C26 H26C 109.5 . . ?
H26A C26 H26C 109.5 . . ?
H26B C26 H26C 109.5 . . ?
C25 C27 H27A 109.5 . . ?
C25 C27 H27B 109.5 . . ?
H27A C27 H27B 109.5 . . ?
C25 C27 H27C 109.5 . . ?
H27A C27 H27C 109.5 . . ?
H27B C27 H27C 109.5 . . ?
C25 C28 H28A 109.5 . . ?
C25 C28 H28B 109.5 . . ?
H28A C28 H28B 109.5 . . ?
C25 C28 H28C 109.5 . . ?
H28A C28 H28C 109.5 . . ?
H28B C28 H28C 109.5 . . ?
C34 C29 C30 123.0(7) . . ?
C34 C29 O3 117.3(6) . . ?
C30 C29 O3 119.5(7) . . ?
C31 C30 C29 118.4(8) . . ?
C31 C30 H30 120.8 . . ?
C29 C30 H30 120.8 . . ?
C32 C31 C30 122.7(7) . . ?
C32 C31 H31 118.7 . . ?
C30 C31 H31 118.7 . . ?
C31 C32 C33 116.6(7) . . ?
C31 C32 C35 122.2(7) . . ?
C33 C32 C35 121.1(8) . . ?
C32 C33 C34 123.6(8) . . ?
C32 C33 H33 118.2 . . ?
C34 C33 H33 118.2 . . ?
C29 C34 C33 115.6(7) . . ?
C29 C34 C39 123.4(7) . . ?
C33 C34 C39 121.0(7) . . ?
C38 C35 C36 107.4(7) . . ?
C38 C35 C32 113.7(7) . . ?
C36 C35 C32 109.4(6) . . ?
C38 C35 C37 108.7(7) . . ?
C36 C35 C37 109.1(6) . . ?
C32 C35 C37 108.5(6) . . ?
C35 C36 H36A 109.5 . . ?
C35 C36 H36B 109.5 . . ?
H36A C36 H36B 109.5 . . ?
C35 C36 H36C 109.5 . . ?
H36A C36 H36C 109.5 . . ?
H36B C36 H36C 109.5 . . ?
C35 C37 H37A 109.5 . . ?
C35 C37 H37B 109.5 . . ?
H37A C37 H37B 109.5 . . ?
C35 C37 H37C 109.5 . . ?
H37A C37 H37C 109.5 . . ?
H37B C37 H37C 109.5 . . ?
C35 C38 H38A 109.5 . . ?
C35 C38 H38B 109.5 . . ?
H38A C38 H38B 109.5 . . ?
C35 C38 H38C 109.5 . . ?
H38A C38 H38C 109.5 . . ?
H38B C38 H38C 109.5 . . ?
C34 C39 C41 108.6(6) . . ?
C34 C39 C40 111.2(6) . . ?
C41 C39 C40 110.8(7) . . ?
C34 C39 C42 111.8(6) . . ?
C41 C39 C42 107.6(6) . . ?
C40 C39 C42 106.8(7) . . ?
C39 C40 H40A 109.5 . . ?
C39 C40 H40B 109.5 . . ?
H40A C40 H40B 109.5 . . ?
C39 C40 H40C 109.5 . . ?
H40A C40 H40C 109.5 . . ?
H40B C40 H40C 109.5 . . ?
C39 C41 H41A 109.5 . . ?
C39 C41 H41B 109.5 . . ?
H41A C41 H41B 109.5 . . ?
C39 C41 H41C 109.5 . . ?
H41A C41 H41C 109.5 . . ?
H41B C41 H41C 109.5 . . ?
C39 C42 H42A 109.5 . . ?
C39 C42 H42B 109.5 . . ?
H42A C42 H42B 109.5 . . ?
C39 C42 H42C 109.5 . . ?
H42A C42 H42C 109.5 . . ?
H42B C42 H42C 109.5 . . ?
C44 C43 S1 116.9(6) . . ?
C44 C43 H43A 108.1 . . ?
S1 C43 H43A 108.1 . . ?
C44 C43 H43B 108.1 . . ?
S1 C43 H43B 108.1 . . ?
H43A C43 H43B 107.3 . . ?
C43 C44 S2 116.1(6) . . ?
C43 C44 H44A 108.3 . . ?
S2 C44 H44A 108.3 . . ?
C43 C44 H44B 108.3 . . ?
S2 C44 H44B 108.3 . . ?
H44A C44 H44B 107.4 . . ?
C46 C45 S2 116.0(6) . . ?
C46 C45 H45A 108.3 . . ?
S2 C45 H45A 108.3 . . ?
C46 C45 H45B 108.3 . . ?
S2 C45 H45B 108.3 . . ?
H45A C45 H45B 107.4 . . ?
C45 C46 S3 112.1(5) . . ?
C45 C46 H46A 109.2 . . ?
S3 C46 H46A 109.2 . . ?
C45 C46 H46B 109.2 . . ?
S3 C46 H46B 109.2 . . ?
H46A C46 H46B 107.9 . . ?
C48 C47 S3 116.5(5) . . ?
C48 C47 H47A 108.2 . . ?
S3 C47 H47A 108.2 . . ?
C48 C47 H47B 108.2 . . ?
S3 C47 H47B 108.2 . . ?
H47A C47 H47B 107.3 . . ?
C47 C48 S1 112.9(5) . . ?
C47 C48 H48A 109.0 . . ?
S1 C48 H48A 109.0 . . ?
C47 C48 H48B 109.0 . . ?
S1 C48 H48B 109.0 . . ?
H48A C48 H48B 107.8 . . ?
C50 C49 O4 117.9(6) . . ?
C50 C49 C54 123.5(7) . . ?
O4 C49 C54 118.6(6) . . ?
C49 C50 C51 118.1(6) . . ?
C49 C50 Pd2 118.0(5) . . ?
C51 C50 Pd2 123.9(6) . . ?
C50 C51 C52 121.7(8) . . ?
C50 C51 H51 119.2 . . ?
C52 C51 H51 119.2 . . ?
C53 C52 C51 117.2(7) . . ?
C53 C52 C55 120.5(6) . . ?
C51 C52 C55 122.3(7) . . ?
C54 C53 C52 124.3(7) . . ?
C54 C53 H53 117.9 . . ?
C52 C53 H53 117.9 . . ?
C53 C54 C49 114.9(7) . . ?
C53 C54 C59 123.1(6) . . ?
C49 C54 C59 121.9(7) . . ?
C58 C55 C57 114.3(13) . . ?
C58 C55 C52 112.0(7) . . ?
C57 C55 C52 111.7(9) . . ?
C58 C55 C56 106.3(14) . . ?
C57 C55 C56 103.3(11) . . ?
C52 C55 C56 108.7(9) . . ?
C55 C56 H56A 109.5 . . ?
C55 C56 H56B 109.5 . . ?
H56A C56 H56B 109.5 . . ?
C55 C56 H56C 109.5 . . ?
H56A C56 H56C 109.5 . . ?
H56B C56 H56C 109.5 . . ?
C55 C57 H57A 109.5 . . ?
C55 C57 H57B 109.5 . . ?
H57A C57 H57B 109.5 . . ?
C55 C57 H57C 109.5 . . ?
H57A C57 H57C 109.5 . . ?
H57B C57 H57C 109.5 . . ?
C55 C58 H58A 109.5 . . ?
C55 C58 H58B 109.5 . . ?
H58A C58 H58B 109.5 . . ?
C55 C58 H58C 109.5 . . ?
H58A C58 H58C 109.5 . . ?
H58B C58 H58C 109.5 . . ?
C54 C59 C61 111.2(7) . . ?
C54 C59 C60 110.4(6) . . ?
C61 C59 C60 110.1(7) . . ?
C54 C59 C62 111.5(6) . . ?
C61 C59 C62 107.3(7) . . ?
C60 C59 C62 106.1(6) . . ?
C59 C60 H60A 109.5 . . ?
C59 C60 H60B 109.5 . . ?
H60A C60 H60B 109.5 . . ?
C59 C60 H60C 109.5 . . ?
H60A C60 H60C 109.5 . . ?
H60B C60 H60C 109.5 . . ?
C59 C61 H61A 109.5 . . ?
C59 C61 H61B 109.5 . . ?
H61A C61 H61B 109.5 . . ?
C59 C61 H61C 109.5 . . ?
H61A C61 H61C 109.5 . . ?
H61B C61 H61C 109.5 . . ?
C59 C62 H62A 109.5 . . ?
C59 C62 H62B 109.5 . . ?
H62A C62 H62B 109.5 . . ?
C59 C62 H62C 109.5 . . ?
H62A C62 H62C 109.5 . . ?
H62B C62 H62C 109.5 . . ?
C64 C63 C68 121.9(7) . . ?
C64 C63 O5 119.1(6) . . ?
C68 C63 O5 118.9(6) . . ?
C65 C64 C63 119.6(7) . . ?
C65 C64 H64 120.2 . . ?
C63 C64 H64 120.2 . . ?
C64 C65 C66 121.8(7) . . ?
C64 C65 H65 119.1 . . ?
C66 C65 H65 119.1 . . ?
C67 C66 C65 116.1(7) . . ?
C67 C66 C69 121.7(7) . . ?
C65 C66 C69 122.2(7) . . ?
C66 C67 C68 124.8(7) . . ?
C66 C67 H67 117.6 . . ?
C68 C67 H67 117.6 . . ?
C67 C68 C63 115.6(6) . . ?
C67 C68 C73 121.6(6) . . ?
C63 C68 C73 122.7(7) . . ?
C70 C69 C71 113.9(13) . . ?
C70 C69 C66 114.3(8) . . ?
C71 C69 C66 109.1(8) . . ?
C70 C69 C72 107.6(12) . . ?
C71 C69 C72 102.3(11) . . ?
C66 C69 C72 108.8(7) . . ?
C69 C70 H70A 109.5 . . ?
C69 C70 H70B 109.5 . . ?
H70A C70 H70B 109.5 . . ?
C69 C70 H70C 109.5 . . ?
H70A C70 H70C 109.5 . . ?
H70B C70 H70C 109.5 . . ?
C69 C71 H71A 109.5 . . ?
C69 C71 H71B 109.5 . . ?
H71A C71 H71B 109.5 . . ?
C69 C71 H71C 109.5 . . ?
H71A C71 H71C 109.5 . . ?
H71B C71 H71C 109.5 . . ?
C69 C72 H72A 109.5 . . ?
C69 C72 H72B 109.5 . . ?
H72A C72 H72B 109.5 . . ?
C69 C72 H72C 109.5 . . ?
H72A C72 H72C 109.5 . . ?
H72B C72 H72C 109.5 . . ?
C75 C73 C76 109.3(6) . . ?
C75 C73 C74 106.6(6) . . ?
C76 C73 C74 108.0(6) . . ?
C75 C73 C68 113.2(6) . . ?
C76 C73 C68 107.8(6) . . ?
C74 C73 C68 111.8(6) . . ?
C73 C74 H74A 109.5 . . ?
C73 C74 H74B 109.5 . . ?
H74A C74 H74B 109.5 . . ?
C73 C74 H74C 109.5 . . ?
H74A C74 H74C 109.5 . . ?
H74B C74 H74C 109.5 . . ?
C73 C75 H75A 109.5 . . ?
C73 C75 H75B 109.5 . . ?
H75A C75 H75B 109.5 . . ?
C73 C75 H75C 109.5 . . ?
H75A C75 H75C 109.5 . . ?
H75B C75 H75C 109.5 . . ?
C73 C76 H76A 109.5 . . ?
C73 C76 H76B 109.5 . . ?
H76A C76 H76B 109.5 . . ?
C73 C76 H76C 109.5 . . ?
H76A C76 H76C 109.5 . . ?
H76B C76 H76C 109.5 . . ?
C78 C77 C82 122.6(7) . . ?
C78 C77 O6 118.6(7) . . ?
C82 C77 O6 118.9(7) . . ?
C79 C78 C77 120.6(7) . . ?
C79 C78 H78 119.7 . . ?
C77 C78 H78 119.7 . . ?
C78 C79 C80 119.2(8) . . ?
C78 C79 H79 120.4 . . ?
C80 C79 H79 120.4 . . ?
C81 C80 C79 118.0(7) . . ?
C81 C80 C83 123.2(7) . . ?
C79 C80 C83 118.8(8) . . ?
C80 C81 C82 124.5(7) . . ?
C80 C81 H81 117.7 . . ?
C82 C81 H81 117.7 . . ?
C81 C82 C77 114.9(8) . . ?
C81 C82 C87 121.0(7) . . ?
C77 C82 C87 124.1(7) . . ?
C84 C83 C86 108.9(8) . . ?
C84 C83 C85 111.1(8) . . ?
C86 C83 C85 106.0(7) . . ?
C84 C83 C80 111.0(7) . . ?
C86 C83 C80 111.7(7) . . ?
C85 C83 C80 107.9(7) . . ?
C83 C84 H84A 109.5 . . ?
C83 C84 H84B 109.5 . . ?
H84A C84 H84B 109.5 . . ?
C83 C84 H84C 109.5 . . ?
H84A C84 H84C 109.5 . . ?
H84B C84 H84C 109.5 . . ?
C83 C85 H85A 109.5 . . ?
C83 C85 H85B 109.5 . . ?
H85A C85 H85B 109.5 . . ?
C83 C85 H85C 109.5 . . ?
H85A C85 H85C 109.5 . . ?
H85B C85 H85C 109.5 . . ?
C83 C86 H86A 109.5 . . ?
C83 C86 H86B 109.5 . . ?
H86A C86 H86B 109.5 . . ?
C83 C86 H86C 109.5 . . ?
H86A C86 H86C 109.5 . . ?
H86B C86 H86C 109.5 . . ?
C90 C87 C82 111.0(7) . . ?
C90 C87 C89 108.0(8) . . ?
C82 C87 C89 111.0(7) . . ?
C90 C87 C88 110.2(7) . . ?
C82 C87 C88 109.4(7) . . ?
C89 C87 C88 107.2(7) . . ?
C87 C88 H88A 109.5 . . ?
C87 C88 H88B 109.5 . . ?
H88A C88 H88B 109.5 . . ?
C87 C88 H88C 109.5 . . ?
H88A C88 H88C 109.5 . . ?
H88B C88 H88C 109.5 . . ?
C87 C89 H89A 109.5 . . ?
C87 C89 H89B 109.5 . . ?
H89A C89 H89B 109.5 . . ?
C87 C89 H89C 109.5 . . ?
H89A C89 H89C 109.5 . . ?
H89B C89 H89C 109.5 . . ?
C87 C90 H90A 109.5 . . ?
C87 C90 H90B 109.5 . . ?
H90A C90 H90B 109.5 . . ?
C87 C90 H90C 109.5 . . ?
H90A C90 H90C 109.5 . . ?
H90B C90 H90C 109.5 . . ?
C1 O1 P1 113.9(4) . . ?
C15 O2 P1 121.6(5) . . ?
C29 O3 P1 128.5(5) . . ?
C49 O4 P2 114.1(4) . . ?
C63 O5 P2 125.9(4) . . ?
C77 O6 P2 122.7(4) . . ?
O3 P1 O1 102.3(3) . . ?
O3 P1 O2 92.6(3) . . ?
O1 P1 O2 104.9(3) . . ?
O3 P1 Pd1 125.0(2) . . ?
O1 P1 Pd1 108.9(2) . . ?
O2 P1 Pd1 120.3(2) . . ?
O5 P2 O4 107.1(3) . . ?
O5 P2 O6 93.6(3) . . ?
O4 P2 O6 101.5(3) . . ?
O5 P2 Pd2 116.4(2) . . ?
O4 P2 Pd2 108.30(19) . . ?
O6 P2 Pd2 127.6(2) . . ?
C43 S1 C48 100.4(4) . . ?
C43 S1 Pd1 101.8(3) . . ?
C48 S1 Pd1 102.2(3) . . ?
C45 S2 C44 101.3(4) . . ?
C45 S2 Pd1 97.4(3) . . ?
C44 S2 Pd1 105.6(3) . . ?
C47 S3 C46 102.9(4) . . ?
C47 S3 Pd1 101.6(2) . . ?
C46 S3 Pd1 104.6(2) . . ?
C2 Pd1 P1 80.0(2) . . ?
C2 Pd1 S3 178.0(2) . . ?
P1 Pd1 S3 98.09(8) . . ?
C2 Pd1 S2 94.3(2) . . ?
P1 Pd1 S2 144.69(8) . . ?
S3 Pd1 S2 87.55(7) . . ?
C2 Pd1 S1 95.5(2) . . ?
P1 Pd1 S1 130.64(8) . . ?
S3 Pd1 S1 85.53(7) . . ?
S2 Pd1 S1 84.41(7) . . ?
C50 Pd2 P2 81.1(2) . . ?
C50 Pd2 Cl2 94.9(2) . . ?
P2 Pd2 Cl2 174.20(8) . . ?
C50 Pd2 Cl1 171.8(2) . . ?
P2 Pd2 Cl1 91.64(7) . . ?
Cl2 Pd2 Cl1 92.61(7) . . ?

loop_
_geom_bond_atom_site_label_1
_geom_bond_atom_site_label_2
_geom_bond_distance
_geom_bond_site_symmetry_2
_geom_bond_publ_flag
C01 C02' 1.46(6) . ?
C01 C02 1.80(4) . ?
C02 N01 1.41(5) . ?
C02' N01' 1.11(6) . ?
C1 C2 1.383(10) . ?
C1 C6 1.411(9) . ?
C1 O1 1.412(8) . ?
C2 C3 1.386(10) . ?
C2 Pd1 2.039(6) . ?
C3 C4 1.404(9) . ?
C3 H3 0.9500 . ?
C4 C5 1.390(10) . ?
C4 C7 1.535(10) . ?
C5 C6 1.389(10) . ?
C5 H5 0.9500 . ?
C6 C11 1.530(11) . ?
C7 C9 1.530(10) . ?
C7 C10 1.534(10) . ?
C7 C8 1.542(11) . ?
C8 H8A 0.9800 . ?
C8 H8B 0.9800 . ?
C8 H8C 0.9800 . ?
C9 H9A 0.9800 . ?
C9 H9B 0.9800 . ?
C9 H9C 0.9800 . ?
C10 H10A 0.9800 . ?
C10 H10B 0.9800 . ?
C10 H10C 0.9800 . ?
C11 C13 1.522(10) . ?
C11 C14 1.539(10) . ?
C11 C12 1.549(11) . ?
C12 H12A 0.9800 . ?
C12 H12B 0.9800 . ?
C12 H12C 0.9800 . ?
C13 H13A 0.9800 . ?
C13 H13B 0.9800 . ?
C13 H13C 0.9800 . ?
C14 H14A 0.9800 . ?
C14 H14B 0.9800 . ?
C14 H14C 0.9800 . ?
C15 C16 1.377(11) . ?
C15 O2 1.401(9) . ?
C15 C20 1.410(10) . ?
C16 C17 1.381(11) . ?
C16 H16 0.9500 . ?
C17 C18 1.387(11) . ?
C17 H17 0.9500 . ?
C18 C19 1.391(11) . ?
C18 C21 1.513(12) . ?
C19 C20 1.374(11) . ?
C19 H19 0.9500 . ?
C20 C25 1.544(11) . ?
C21 C24 1.493(13) . ?
C21 C23 1.515(13) . ?
C21 C22 1.557(14) . ?
C22 H22A 0.9800 . ?
C22 H22B 0.9800 . ?
C22 H22C 0.9800 . ?
C23 H23A 0.9800 . ?
C23 H23B 0.9800 . ?
C23 H23C 0.9800 . ?
C24 H24A 0.9800 . ?
C24 H24B 0.9800 . ?
C24 H24C 0.9800 . ?
C25 C28 1.529(11) . ?
C25 C27 1.531(12) . ?
C25 C26 1.537(11) . ?
C26 H26A 0.9800 . ?
C26 H26B 0.9800 . ?
C26 H26C 0.9800 . ?
C27 H27A 0.9800 . ?
C27 H27B 0.9800 . ?
C27 H27C 0.9800 . ?
C28 H28A 0.9800 . ?
C28 H28B 0.9800 . ?
C28 H28C 0.9800 . ?
C29 C34 1.368(10) . ?
C29 C30 1.399(10) . ?
C29 O3 1.411(9) . ?
C30 C31 1.374(11) . ?
C30 H30 0.9500 . ?
C31 C32 1.365(11) . ?
C31 H31 0.9500 . ?
C32 C33 1.404(10) . ?
C32 C35 1.535(11) . ?
C33 C34 1.409(10) . ?
C33 H33 0.9500 . ?
C34 C39 1.524(10) . ?
C35 C38 1.516(11) . ?
C35 C36 1.529(10) . ?
C35 C37 1.541(11) . ?
C36 H36A 0.9800 . ?
C36 H36B 0.9800 . ?
C36 H36C 0.9800 . ?
C37 H37A 0.9800 . ?
C37 H37B 0.9800 . ?
C37 H37C 0.9800 . ?
C38 H38A 0.9800 . ?
C38 H38B 0.9800 . ?
C38 H38C 0.9800 . ?
C39 C41 1.535(10) . ?
C39 C40 1.542(11) . ?
C39 C42 1.546(11) . ?
C40 H40A 0.9800 . ?
C40 H40B 0.9800 . ?
C40 H40C 0.9800 . ?
C41 H41A 0.9800 . ?
C41 H41B 0.9800 . ?
C41 H41C 0.9800 . ?
C42 H42A 0.9800 . ?
C42 H42B 0.9800 . ?
C42 H42C 0.9800 . ?
C43 C44 1.514(11) . ?
C43 S1 1.811(8) . ?
C43 H43A 0.9900 . ?
C43 H43B 0.9900 . ?
C44 S2 1.818(8) . ?
C44 H44A 0.9900 . ?
C44 H44B 0.9900 . ?
C45 C46 1.513(10) . ?
C45 S2 1.816(8) . ?
C45 H45A 0.9900 . ?
C45 H45B 0.9900 . ?
C46 S3 1.840(7) . ?
C46 H46A 0.9900 . ?
C46 H46B 0.9900 . ?
C47 C48 1.505(10) . ?
C47 S3 1.813(8) . ?
C47 H47A 0.9900 . ?
C47 H47B 0.9900 . ?
C48 S1 1.827(7) . ?
C48 H48A 0.9900 . ?
C48 H48B 0.9900 . ?
C49 C50 1.380(10) . ?
C49 O4 1.405(8) . ?
C49 C54 1.418(9) . ?
C50 C51 1.388(10) . ?
C50 Pd2 2.031(7) . ?
C51 C52 1.401(9) . ?
C51 H51 0.9500 . ?
C52 C53 1.396(11) . ?
C52 C55 1.526(11) . ?
C53 C54 1.388(10) . ?
C53 H53 0.9500 . ?
C54 C59 1.513(11) . ?
C55 C58 1.426(15) . ?
C55 C57 1.457(15) . ?
C55 C56 1.549(17) . ?
C56 H56A 0.9800 . ?
C56 H56B 0.9800 . ?
C56 H56C 0.9800 . ?
C57 H57A 0.9800 . ?
C57 H57B 0.9800 . ?
C57 H57C 0.9800 . ?
C58 H58A 0.9800 . ?
C58 H58B 0.9800 . ?
C58 H58C 0.9800 . ?
C59 C61 1.523(11) . ?
C59 C60 1.530(11) . ?
C59 C62 1.548(9) . ?
C60 H60A 0.9800 . ?
C60 H60B 0.9800 . ?
C60 H60C 0.9800 . ?
C61 H61A 0.9800 . ?
C61 H61B 0.9800 . ?
C61 H61C 0.9800 . ?
C62 H62A 0.9800 . ?
C62 H62B 0.9800 . ?
C62 H62C 0.9800 . ?
C63 C64 1.386(9) . ?
C63 C68 1.398(9) . ?
C63 O5 1.403(9) . ?
C64 C65 1.371(10) . ?
C64 H64 0.9500 . ?
C65 C66 1.397(10) . ?
C65 H65 0.9500 . ?
C66 C67 1.390(10) . ?
C66 C69 1.527(11) . ?
C67 C68 1.394(10) . ?
C67 H67 0.9500 . ?
C68 C73 1.546(9) . ?
C69 C70 1.405(14) . ?
C69 C71 1.485(16) . ?
C69 C72 1.536(14) . ?
C70 H70A 0.9800 . ?
C70 H70B 0.9800 . ?
C70 H70C 0.9800 . ?
C71 H71A 0.9800 . ?
C71 H71B 0.9800 . ?
C71 H71C 0.9800 . ?
C72 H72A 0.9800 . ?
C72 H72B 0.9800 . ?
C72 H72C 0.9800 . ?
C73 C75 1.533(11) . ?
C73 C76 1.542(10) . ?
C73 C74 1.544(10) . ?
C74 H74A 0.9800 . ?
C74 H74B 0.9800 . ?
C74 H74C 0.9800 . ?
C75 H75A 0.9800 . ?
C75 H75B 0.9800 . ?
C75 H75C 0.9800 . ?
C76 H76A 0.9800 . ?
C76 H76B 0.9800 . ?
C76 H76C 0.9800 . ?
C77 C78 1.378(11) . ?
C77 C82 1.397(11) . ?
C77 O6 1.407(9) . ?
C78 C79 1.377(11) . ?
C78 H78 0.9500 . ?
C79 C80 1.410(11) . ?
C79 H79 0.9500 . ?
C80 C81 1.375(11) . ?
C80 C83 1.539(11) . ?
C81 C82 1.396(11) . ?
C81 H81 0.9500 . ?
C82 C87 1.531(12) . ?
C83 C84 1.492(11) . ?
C83 C86 1.521(12) . ?
C83 C85 1.534(12) . ?
C84 H84A 0.9800 . ?
C84 H84B 0.9800 . ?
C84 H84C 0.9800 . ?
C85 H85A 0.9800 . ?
C85 H85B 0.9800 . ?
C85 H85C 0.9800 . ?
C86 H86A 0.9800 . ?
C86 H86B 0.9800 . ?
C86 H86C 0.9800 . ?
C87 C90 1.523(12) . ?
C87 C89 1.550(11) . ?
C87 C88 1.551(11) . ?
C88 H88A 0.9800 . ?
C88 H88B 0.9800 . ?
C88 H88C 0.9800 . ?
C89 H89A 0.9800 . ?
C89 H89B 0.9800 . ?
C89 H89C 0.9800 . ?
C90 H90A 0.9800 . ?
C90 H90B 0.9800 . ?
C90 H90C 0.9800 . ?
O1 P1 1.599(5) . ?
O2 P1 1.603(5) . ?
O3 P1 1.587(6) . ?
O4 P2 1.598(5) . ?
O5 P2 1.589(5) . ?
O6 P2 1.600(5) . ?
P1 Pd1 2.174(2) . ?
P2 Pd2 2.139(2) . ?
S1 Pd1 2.563(2) . ?
S2 Pd1 2.478(2) . ?
S3 Pd1 2.384(2) . ?
Cl1 Pd2 2.3960(18) . ?
Cl2 Pd2 2.372(2) . ?
